data_2004051
loop_
_publ_author_name
'Sato, Akira'
'Osawa, Toshikazu'
'Ohashi, Haruo'

_publ_section_title
;
 Low-Temperature Form of LiGaSi~2~O~6~
;
_journal_coden_ASTM ACSCEE
_journal_issue 10
_journal_name_full
;
 Acta Crystallographica, Section C: Crystal Structure Communications
;
_journal_page_first 1959
_journal_page_last 1960
_journal_paper_doi 10.1107/s0108270195004732
_journal_volume 51
_journal_year 1995
_chemical_compound_source 'Ohashi, Osawa & Sato (1989)'
_chemical_formula_moiety 'Li Ga Si2 O6'
_chemical_formula_sum 'Ga Li O6 Si2'
_chemical_formula_weight 228.83
_space_group_IT_number 14
_symmetry_cell_setting monoclinic
_symmetry_space_group_name_Hall '-P 2ybc'
_symmetry_space_group_name_H-M 'P 1 21/c 1'
_atom_type_scat_source IntTabIV
_cell_angle_alpha 90
_cell_angle_beta 110.124(2)
_cell_angle_gamma 90
_cell_formula_units_Z 4
_cell_length_a 9.5394(4)
_cell_length_b 8.5756(2)
_cell_length_c 5.2508(3)
_cell_measurement_reflns_used 22
_cell_measurement_temperature 273
_cell_measurement_theta_max 32.0
_cell_measurement_theta_min 27.7
_cell_volume 403.32(3)
_diffrn_measurement_device 'Enraf-Nonius CAD4'
_diffrn_measurement_method \w/2\q
_diffrn_radiation_type MoK\a
_diffrn_radiation_wavelength 0.71073
_diffrn_reflns_av_R_equivalents ?
_diffrn_reflns_limit_h_max 16
_diffrn_reflns_limit_h_min 0
_diffrn_reflns_limit_k_max 15
_diffrn_reflns_limit_k_min 0
_diffrn_reflns_limit_l_max 9
_diffrn_reflns_limit_l_min -9
_diffrn_reflns_number 2605
_diffrn_reflns_theta_max 40
_diffrn_standards_decay_% -1.2
_diffrn_standards_interval_count '100 (orientation)'
_diffrn_standards_interval_time '240 (intensity)'
_diffrn_standards_number 3
_exptl_absorpt_coefficient_mu 7.32
_exptl_absorpt_correction_T_max 0.4388
_exptl_absorpt_correction_T_min 0.3430
_exptl_absorpt_correction_type integration
_exptl_crystal_colour colourless
_exptl_crystal_density_diffrn 3.77
_exptl_crystal_density_meas ?
_exptl_crystal_description prism
_exptl_crystal_size_max 0.28
_exptl_crystal_size_mid 0.14
_exptl_crystal_size_min 0.13
_exptl_crystal_size_rad ?
_refine_diff_density_max 2.0
_refine_diff_density_min -2.2
_refine_ls_extinction_coef 3.16E-6
_refine_ls_extinction_method 'isotropic secondary extinction'
_refine_ls_goodness_of_fit_obs 1.4
_refine_ls_hydrogen_treatment 'No H atoms'
_refine_ls_number_parameters 92
_refine_ls_number_reflns 2127
_refine_ls_R_factor_obs 0.041
_refine_ls_shift/esd_max <0.005
_refine_ls_structure_factor_coef F
_refine_ls_weighting_scheme unit
_refine_ls_wR_factor_obs 0.043
_reflns_number_observed 2127
_reflns_number_total 2605
_reflns_observed_criterion >1.5\s(I)
_cod_original_sg_symbol_H-M 'P 21/c'
_cod_original_formula_sum 'Li Ga Si2 O6'
_cod_database_code 2004051

loop_
_symmetry_equiv_pos_as_xyz
x,y,z
x,1/2-y,1/2+z
-x,-y,-z
-x,1/2+y,1/2-z

loop_
_atom_site_label
_atom_site_fract_x
_atom_site_fract_y
_atom_site_fract_z
_atom_site_U_iso_or_equiv
Ga .25033(3) .65098(3) .23963(5) .00407(4)
Li .2479(9) .0125(9) .237(1) .016(1)
SiA .04726(8) .34077(9) .2683(1) .0041(1)
SiB .54799(8) .84060(9) .2525(1) .0040(1)
O1A .8640(2) .3326(2) .1534(3) .0048(3)
O2A .1148(2) .5121(3) .3132(4) .0075(4)
O3A .1081(2) .2623(3) .5688(4) .0070(3)
O1B .3645(2) .8336(3) .1340(4) .0052(3)
O2B .6189(2) 1.0085(3) .3431(4) .0076(4)
O3B .6064(2) .7307(3) .5210(4) .0086(4)
